data_4121920
loop_
_publ_author_name
'Zuzek, Ashley A.'
'Parkin, Gerard'

_publ_section_title
;
 Si-H and Si-C Bond Cleavage Reactions of Silane and Phenylsilanes with
 Mo(PMe3)6: Silyl, Hypervalent Silyl, Silane, and Disilane Complexes.
;
_journal_issue 23
_journal_name_full 'Journal of the American Chemical Society'
_journal_page_first 8177
_journal_page_last 8180
_journal_paper_doi 10.1021/ja503368j
_journal_volume 136
_journal_year 2014
_chemical_formula_sum 'C27 H43 Mo P3 Si'
_chemical_formula_weight 584.55
_chemical_name_systematic
; 
 ? 
;
_space_group_crystal_system monoclinic
_space_group_IT_number 14
_space_group_name_Hall '-P 2ybc'
_space_group_name_H-M_alt 'P 1 21/c 1'
_symmetry_space_group_name_Hall '-P 2ybc'
_symmetry_space_group_name_H-M 'P 1 21/c 1'
_atom_sites_solution_hydrogens mixed
_audit_creation_method SHELXL-2013
_cell_angle_alpha 90
_cell_angle_beta 106.705(2)
_cell_angle_gamma 90
_cell_formula_units_Z 4
_cell_length_a 13.762(2)
_cell_length_b 9.4136(15)
_cell_length_c 23.238(4)
_cell_measurement_reflns_used 8420
_cell_measurement_temperature 130(2)
_cell_measurement_theta_max 28.02
_cell_measurement_theta_min 2.35
_cell_volume 2883.4(8)
_computing_cell_refinement 'Bruker SAINT'
_computing_data_collection 'Bruker APEX2'
_computing_data_reduction 'Bruker SAINT'
_computing_molecular_graphics 'Bruker SHELXTL'
_computing_publication_material 'Bruker SHELXTL'
_computing_structure_refinement 'SHELXL-2013 (Sheldrick, 2013)'
_computing_structure_solution 'SHELXS-97 (Sheldrick, 2008)'
_diffrn_ambient_temperature 130(2)
_diffrn_measured_fraction_theta_full 1.000
_diffrn_measured_fraction_theta_max 0.995
_diffrn_measurement_device_type 'Bruker APEX-II CCD'
_diffrn_measurement_method '\f and \w scans'
_diffrn_radiation_type MoK\a
_diffrn_radiation_wavelength 0.71073
_diffrn_reflns_av_R_equivalents 0.1113
_diffrn_reflns_av_unetI/netI 0.0904
_diffrn_reflns_Laue_measured_fraction_full 1.000
_diffrn_reflns_Laue_measured_fraction_max 0.995
_diffrn_reflns_limit_h_max 19
_diffrn_reflns_limit_h_min -19
_diffrn_reflns_limit_k_max 13
_diffrn_reflns_limit_k_min -13
_diffrn_reflns_limit_l_max 33
_diffrn_reflns_limit_l_min -33
_diffrn_reflns_number 45989
_diffrn_reflns_point_group_measured_fraction_full 1.000
_diffrn_reflns_point_group_measured_fraction_max 0.995
_diffrn_reflns_theta_full 25.242
_diffrn_reflns_theta_max 30.805
_diffrn_reflns_theta_min 1.545
_exptl_absorpt_coefficient_mu 0.677
_exptl_absorpt_correction_T_max 0.7461
_exptl_absorpt_correction_T_min 0.6828
_exptl_absorpt_correction_type empirical
_exptl_absorpt_process_details sadabs
_exptl_crystal_colour orange
_exptl_crystal_density_diffrn 1.347
_exptl_crystal_description block
_exptl_crystal_F_000 1224
_exptl_crystal_size_max 0.250
_exptl_crystal_size_mid 0.080
_exptl_crystal_size_min 0.050
_refine_diff_density_max 0.922
_refine_diff_density_min -0.503
_refine_diff_density_rms 0.127
_refine_ls_extinction_method none
_refine_ls_goodness_of_fit_ref 1.014
_refine_ls_hydrogen_treatment mixed
_refine_ls_matrix_type full
_refine_ls_number_parameters 302
_refine_ls_number_reflns 8994
_refine_ls_number_restraints 0
_refine_ls_restrained_S_all 1.014
_refine_ls_R_factor_all 0.0952
_refine_ls_R_factor_gt 0.0512
_refine_ls_shift/su_max 0.001
_refine_ls_shift/su_mean 0.000
_refine_ls_structure_factor_coef Fsqd
_refine_ls_weighting_details 'w=1/[\s^2^(Fo^2^)+(0.0452P)^2^] where P=(Fo^2^+2Fc^2^)/3'
_refine_ls_weighting_scheme calc
_refine_ls_wR_factor_gt 0.1002
_refine_ls_wR_factor_ref 0.1169
_reflns_Friedel_coverage 0.000
_reflns_number_gt 5827
_reflns_number_total 8994
_reflns_threshold_expression 'I > 2\s(I)'
_cod_data_source_file ja503368j_si_002.cif
_cod_data_source_block motris10
_cod_depositor_comments 'Adding full bibliography for 4121917--4121924.cif.'
_cod_original_cell_volume 2883.5(8)
_cod_database_code 4121920
_shelx_space_group_comment
; 
The symmetry employed for this shelxl refinement is uniquely defined 
by the following loop, which should always be used as a source of 
symmetry information in preference to the above space-group names. 
They are only intended as comments. 
;
_shelx_estimated_absorpt_t_min 0.849
_shelx_estimated_absorpt_t_max 0.967
_shelxl_version_number 2013-4

loop_
_space_group_symop_operation_xyz
'x, y, z'
'-x, y+1/2, -z+1/2'
'-x, -y, -z'
'x, -y-1/2, z-1/2'

loop_
_atom_site_label
_atom_site_type_symbol
_atom_site_fract_x
_atom_site_fract_y
_atom_site_fract_z
_atom_site_U_iso_or_equiv
_atom_site_adp_type
_atom_site_occupancy
_atom_site_site_symmetry_order
_atom_site_calc_flag
_atom_site_refinement_flags_posn
_atom_site_refinement_flags_adp
Mo Mo 0.22988(2) 0.09051(3) 0.31759(2) 0.01739(8) Uani 1 1 d . .
P1 P 0.33040(7) -0.11625(9) 0.35769(4) 0.02311(19) Uani 1 1 d . .
P2 P 0.37515(6) 0.24038(9) 0.32484(4) 0.02105(18) Uani 1 1 d . .
P3 P 0.22472(7) 0.02274(9) 0.21639(4) 0.02304(19) Uani 1 1 d . .
Si Si 0.25367(7) 0.23974(10) 0.47480(4) 0.0210(2) Uani 1 1 d . .
C11 C 0.4260(3) -0.2008(4) 0.32717(17) 0.0351(9) Uani 1 1 d . .
H11A H 0.4585 -0.2791 0.3535 0.053 Uiso 1 1 calc R U
H11B H 0.4773 -0.1305 0.3250 0.053 Uiso 1 1 calc R U
H11C H 0.3928 -0.2376 0.2869 0.053 Uiso 1 1 calc R U
C12 C 0.2576(3) -0.2782(4) 0.36187(18) 0.0349(9) Uani 1 1 d . .
H12A H 0.3040 -0.3532 0.3825 0.052 Uiso 1 1 calc R U
H12B H 0.2213 -0.3097 0.3212 0.052 Uiso 1 1 calc R U
H12C H 0.2086 -0.2578 0.3842 0.052 Uiso 1 1 calc R U
C13 C 0.4062(3) -0.1014(4) 0.43632(16) 0.0337(8) Uani 1 1 d . .
H13A H 0.4400 -0.1922 0.4497 0.051 Uiso 1 1 calc R U
H13B H 0.3618 -0.0775 0.4612 0.051 Uiso 1 1 calc R U
H13C H 0.4572 -0.0267 0.4402 0.051 Uiso 1 1 calc R U
C21 C 0.4223(3) 0.3521(4) 0.39188(16) 0.0289(8) Uani 1 1 d . .
H21A H 0.4727 0.4192 0.3855 0.043 Uiso 1 1 calc R U
H21B H 0.4537 0.2919 0.4267 0.043 Uiso 1 1 calc R U
H21C H 0.3656 0.4048 0.3992 0.043 Uiso 1 1 calc R U
C22 C 0.4996(2) 0.1748(4) 0.32309(17) 0.0303(8) Uani 1 1 d . .
H22A H 0.5473 0.2544 0.3289 0.045 Uiso 1 1 calc R U
H22B H 0.4935 0.1298 0.2842 0.045 Uiso 1 1 calc R U
H22C H 0.5245 0.1051 0.3553 0.045 Uiso 1 1 calc R U
C23 C 0.3546(3) 0.3789(4) 0.26761(16) 0.0302(8) Uani 1 1 d . .
H23A H 0.4152 0.4389 0.2753 0.045 Uiso 1 1 calc R U
H23B H 0.2963 0.4371 0.2689 0.045 Uiso 1 1 calc R U
H23C H 0.3413 0.3350 0.2279 0.045 Uiso 1 1 calc R U
C31 C 0.1428(3) 0.1283(4) 0.15519(16) 0.0368(9) Uani 1 1 d . .
H31A H 0.1428 0.0868 0.1165 0.055 Uiso 1 1 calc R U
H31B H 0.1682 0.2260 0.1577 0.055 Uiso 1 1 calc R U
H31C H 0.0735 0.1285 0.1587 0.055 Uiso 1 1 calc R U
C32 C 0.1724(3) -0.1538(4) 0.19237(17) 0.0364(9) Uani 1 1 d . .
H32A H 0.1663 -0.1668 0.1496 0.055 Uiso 1 1 calc R U
H32B H 0.1054 -0.1625 0.1988 0.055 Uiso 1 1 calc R U
H32C H 0.2177 -0.2266 0.2159 0.055 Uiso 1 1 calc R U
C33 C 0.3351(3) 0.0178(4) 0.18765(16) 0.0357(9) Uani 1 1 d . .
H33A H 0.3145 -0.0167 0.1461 0.053 Uiso 1 1 calc R U
H33B H 0.3864 -0.0462 0.2125 0.053 Uiso 1 1 calc R U
H33C H 0.3636 0.1135 0.1889 0.053 Uiso 1 1 calc R U
C101 C 0.1833(2) 0.1844(3) 0.39729(15) 0.0221(7) Uani 1 1 d . .
C102 C 0.1470(2) 0.0421(4) 0.38510(15) 0.0226(7) Uani 1 1 d . .
H10A H 0.1746 -0.0330 0.4159 0.027 Uiso 1 1 calc R U
C103 C 0.0821(2) 0.0010(4) 0.32852(16) 0.0278(8) Uani 1 1 d . .
H10B H 0.0652 -0.1016 0.3199 0.033 Uiso 1 1 calc R U
C104 C 0.0598(2) 0.1005(4) 0.28102(15) 0.0285(8) Uani 1 1 d . .
H10C H 0.0265 0.0674 0.2391 0.034 Uiso 1 1 calc R U
C105 C 0.0940(2) 0.2413(4) 0.29076(15) 0.0271(8) Uani 1 1 d . .
H10D H 0.0858 0.3065 0.2557 0.033 Uiso 1 1 calc R U
C106 C 0.1582(2) 0.2808(4) 0.34761(15) 0.0235(7) Uani 1 1 d . .
H10E H 0.1941 0.3742 0.3518 0.028 Uiso 1 1 calc R U
C201 C 0.2107(3) 0.1332(3) 0.53093(14) 0.0210(7) Uani 1 1 d . .
C202 C 0.1088(3) 0.1267(3) 0.52811(16) 0.0252(7) Uani 1 1 d . .
H20A H 0.0603 0.1716 0.4957 0.030 Uiso 1 1 calc R U
C203 C 0.0763(3) 0.0564(4) 0.57129(16) 0.0282(8) Uani 1 1 d . .
H20B H 0.0062 0.0555 0.5690 0.034 Uiso 1 1 calc R U
C204 C 0.1451(3) -0.0124(4) 0.61766(16) 0.0282(8) Uani 1 1 d . .
H20C H 0.1227 -0.0613 0.6473 0.034 Uiso 1 1 calc R U
C205 C 0.2456(3) -0.0102(4) 0.62097(16) 0.0292(8) Uani 1 1 d . .
H20D H 0.2931 -0.0588 0.6527 0.035 Uiso 1 1 calc R U
C206 C 0.2789(3) 0.0626(4) 0.57825(15) 0.0263(7) Uani 1 1 d . .
H20E H 0.3492 0.0643 0.5814 0.032 Uiso 1 1 calc R U
C301 C 0.2262(3) 0.4314(3) 0.48517(14) 0.0231(7) Uani 1 1 d . .
C302 C 0.1275(3) 0.4834(4) 0.46397(16) 0.0279(8) Uani 1 1 d . .
H30A H 0.0753 0.4226 0.4413 0.033 Uiso 1 1 calc R U
C303 C 0.1039(3) 0.6215(4) 0.47519(16) 0.0317(8) Uani 1 1 d . .
H30B H 0.0361 0.6547 0.4606 0.038 Uiso 1 1 calc R U
C304 C 0.1793(3) 0.7107(4) 0.50763(16) 0.0307(8) Uani 1 1 d . .
H30C H 0.1632 0.8054 0.5158 0.037 Uiso 1 1 calc R U
C305 C 0.2771(3) 0.6633(4) 0.52805(16) 0.0308(8) Uani 1 1 d . .
H30D H 0.3289 0.7253 0.5501 0.037 Uiso 1 1 calc R U
C306 C 0.3007(3) 0.5247(4) 0.51654(14) 0.0258(7) Uani 1 1 d . .
H30E H 0.3691 0.4932 0.5304 0.031 Uiso 1 1 calc R U
H1 H 0.363(2) 0.223(3) 0.4930(14) 0.018(8) Uiso 1 1 d . .

loop_
_atom_site_aniso_label
_atom_site_aniso_U_11
_atom_site_aniso_U_22
_atom_site_aniso_U_33
_atom_site_aniso_U_23
_atom_site_aniso_U_13
_atom_site_aniso_U_12
Mo 0.01747(13) 0.01763(13) 0.01718(13) -0.00054(11) 0.00517(10) 0.00074(11)
P1 0.0259(5) 0.0202(4) 0.0238(4) 0.0022(3) 0.0082(4) 0.0036(3)
P2 0.0216(4) 0.0203(4) 0.0214(4) 0.0006(3) 0.0063(3) -0.0011(3)
P3 0.0272(5) 0.0224(4) 0.0193(4) -0.0020(3) 0.0063(4) -0.0006(4)
Si 0.0195(5) 0.0224(5) 0.0215(5) -0.0025(4) 0.0065(4) 0.0012(4)
C11 0.037(2) 0.033(2) 0.039(2) 0.0044(17) 0.0163(18) 0.0133(17)
C12 0.045(2) 0.0239(18) 0.039(2) 0.0059(16) 0.0171(19) -0.0017(16)
C13 0.033(2) 0.034(2) 0.0304(19) 0.0065(16) 0.0030(16) 0.0107(16)
C21 0.0288(19) 0.0260(18) 0.030(2) -0.0046(15) 0.0060(15) -0.0069(15)
C22 0.0204(17) 0.033(2) 0.037(2) 0.0023(16) 0.0068(15) 0.0017(15)
C23 0.031(2) 0.0268(19) 0.031(2) 0.0067(15) 0.0067(16) -0.0039(15)
C31 0.043(2) 0.041(2) 0.0212(18) 0.0059(16) 0.0002(16) 0.0042(18)
C32 0.051(2) 0.030(2) 0.027(2) -0.0103(16) 0.0097(18) -0.0068(18)
C33 0.044(2) 0.042(2) 0.0243(19) -0.0039(17) 0.0153(17) 0.0023(18)
C101 0.0190(16) 0.0240(17) 0.0248(17) -0.0041(13) 0.0088(13) 0.0025(13)
C102 0.0191(16) 0.0271(17) 0.0243(17) -0.0059(14) 0.0102(14) -0.0026(13)
C103 0.0218(18) 0.0325(19) 0.031(2) -0.0085(16) 0.0114(15) -0.0049(15)
C104 0.0181(16) 0.044(2) 0.0230(17) -0.0105(16) 0.0045(13) 0.0001(15)
C105 0.0211(17) 0.034(2) 0.0244(18) 0.0025(15) 0.0030(14) 0.0108(14)
C106 0.0187(16) 0.0280(18) 0.0246(17) -0.0014(14) 0.0075(14) 0.0060(13)
C201 0.0263(17) 0.0168(15) 0.0203(16) -0.0033(12) 0.0073(13) 0.0004(13)
C202 0.0259(18) 0.0228(17) 0.0276(18) 0.0032(14) 0.0084(14) 0.0041(13)
C203 0.0272(19) 0.0255(18) 0.034(2) -0.0032(15) 0.0126(16) -0.0029(14)
C204 0.041(2) 0.0209(17) 0.0262(18) -0.0015(14) 0.0149(16) -0.0008(15)
C205 0.039(2) 0.0232(18) 0.0248(18) -0.0002(14) 0.0079(16) 0.0039(15)
C206 0.0239(17) 0.0271(19) 0.0272(18) -0.0035(14) 0.0060(14) 0.0003(14)
C301 0.0302(18) 0.0229(17) 0.0188(16) -0.0021(13) 0.0108(14) -0.0008(14)
C302 0.0265(19) 0.0236(18) 0.034(2) -0.0066(15) 0.0088(16) -0.0044(14)
C303 0.035(2) 0.0281(19) 0.033(2) -0.0026(15) 0.0114(17) 0.0062(15)
C304 0.048(2) 0.0183(17) 0.0272(19) -0.0013(14) 0.0135(17) 0.0037(16)
C305 0.041(2) 0.0249(18) 0.0234(18) -0.0030(14) 0.0042(16) -0.0070(16)
C306 0.0288(19) 0.0299(19) 0.0176(17) 0.0019(14) 0.0051(14) -0.0038(15)

loop_
_atom_type_symbol
_atom_type_description
_atom_type_scat_dispersion_real
_atom_type_scat_dispersion_imag
_atom_type_scat_source
C C 0.0033 0.0016 'International Tables Vol C Tables 4.2.6.8 and 6.1.1.4'
H H 0.0000 0.0000 'International Tables Vol C Tables 4.2.6.8 and 6.1.1.4'
Si Si 0.0817 0.0704 'International Tables Vol C Tables 4.2.6.8 and 6.1.1.4'
P P 0.1023 0.0942 'International Tables Vol C Tables 4.2.6.8 and 6.1.1.4'
Mo Mo -1.6832 0.6857 'International Tables Vol C Tables 4.2.6.8 and 6.1.1.4'

loop_
_geom_angle_atom_site_label_1
_geom_angle_atom_site_label_2
_geom_angle_atom_site_label_3
_geom_angle
C102 Mo C106 65.61(12)
C102 Mo C104 65.70(13)
C106 Mo C104 65.32(12)
C102 Mo C103 36.47(12)
C106 Mo C103 77.01(12)
C104 Mo C103 36.32(13)
C102 Mo C105 77.03(13)
C106 Mo C105 36.23(12)
C104 Mo C105 36.00(13)
C103 Mo C105 64.83(13)
C102 Mo C101 36.68(11)
C106 Mo C101 36.59(11)
C104 Mo C101 77.76(12)
C103 Mo C101 65.76(12)
C105 Mo C101 65.56(12)
C102 Mo P2 130.53(9)
C106 Mo P2 86.64(9)
C104 Mo P2 138.82(10)
C103 Mo P2 162.79(9)
C105 Mo P2 104.61(10)
C101 Mo P2 97.81(8)
C102 Mo P1 85.19(9)
C106 Mo P1 140.86(9)
C104 Mo P1 126.71(10)
C103 Mo P1 95.12(10)
C105 Mo P1 159.79(10)
C101 Mo P1 105.07(9)
P2 Mo P1 94.19(3)
C102 Mo P3 138.62(9)
C106 Mo P3 128.21(9)
C104 Mo P3 84.68(9)
C103 Mo P3 103.46(9)
C105 Mo P3 96.06(9)
C101 Mo P3 161.12(8)
P2 Mo P3 90.82(3)
P1 Mo P3 90.92(3)
C13 P1 C12 99.95(18)
C13 P1 C11 98.76(17)
C12 P1 C11 97.03(18)
C13 P1 Mo 115.00(12)
C12 P1 Mo 115.29(13)
C11 P1 Mo 126.31(13)
C23 P2 C22 100.07(17)
C23 P2 C21 98.74(17)
C22 P2 C21 96.17(17)
C23 P2 Mo 114.52(12)
C22 P2 Mo 124.22(12)
C21 P2 Mo 118.52(12)
C33 P3 C31 96.96(18)
C33 P3 C32 99.22(18)
C31 P3 C32 98.92(18)
C33 P3 Mo 124.55(13)
C31 P3 Mo 116.82(13)
C32 P3 Mo 115.75(12)
C101 Si C201 110.15(15)
C101 Si C301 109.07(15)
C201 Si C301 108.13(14)
C101 Si H1 117.5(12)
C201 Si H1 104.3(12)
C301 Si H1 107.3(12)
P1 C11 H11A 109.5
P1 C11 H11B 109.5
H11A C11 H11B 109.5
P1 C11 H11C 109.5
H11A C11 H11C 109.5
H11B C11 H11C 109.5
P1 C12 H12A 109.5
P1 C12 H12B 109.5
H12A C12 H12B 109.5
P1 C12 H12C 109.5
H12A C12 H12C 109.5
H12B C12 H12C 109.5
P1 C13 H13A 109.5
P1 C13 H13B 109.5
H13A C13 H13B 109.5
P1 C13 H13C 109.5
H13A C13 H13C 109.5
H13B C13 H13C 109.5
P2 C21 H21A 109.5
P2 C21 H21B 109.5
H21A C21 H21B 109.5
P2 C21 H21C 109.5
H21A C21 H21C 109.5
H21B C21 H21C 109.5
P2 C22 H22A 109.5
P2 C22 H22B 109.5
H22A C22 H22B 109.5
P2 C22 H22C 109.5
H22A C22 H22C 109.5
H22B C22 H22C 109.5
P2 C23 H23A 109.5
P2 C23 H23B 109.5
H23A C23 H23B 109.5
P2 C23 H23C 109.5
H23A C23 H23C 109.5
H23B C23 H23C 109.5
P3 C31 H31A 109.5
P3 C31 H31B 109.5
H31A C31 H31B 109.5
P3 C31 H31C 109.5
H31A C31 H31C 109.5
H31B C31 H31C 109.5
P3 C32 H32A 109.5
P3 C32 H32B 109.5
H32A C32 H32B 109.5
P3 C32 H32C 109.5
H32A C32 H32C 109.5
H32B C32 H32C 109.5
P3 C33 H33A 109.5
P3 C33 H33B 109.5
H33A C33 H33B 109.5
P3 C33 H33C 109.5
H33A C33 H33C 109.5
H33B C33 H33C 109.5
C102 C101 C106 116.4(3)
C102 C101 Si 120.7(2)
C106 C101 Si 122.9(2)
C102 C101 Mo 69.11(17)
C106 C101 Mo 69.69(18)
Si C101 Mo 134.39(16)
C103 C102 C101 122.1(3)
C103 C102 Mo 73.52(19)
C101 C102 Mo 74.21(18)
C103 C102 H10A 118.7
C101 C102 H10A 118.7
Mo C102 H10A 118.7
C104 C103 C102 118.8(3)
C104 C103 Mo 70.64(19)
C102 C103 Mo 70.01(18)
C104 C103 H10B 119.9
C102 C103 H10B 119.9
Mo C103 H10B 119.9
C105 C104 C103 120.9(3)
C105 C104 Mo 73.42(19)
C103 C104 Mo 73.04(19)
C105 C104 H10C 119.4
C103 C104 H10C 119.4
Mo C104 H10C 119.4
C104 C105 C106 119.4(3)
C104 C105 Mo 70.58(19)
C106 C105 Mo 70.46(18)
C104 C105 H10D 119.6
C106 C105 H10D 119.6
Mo C105 H10D 119.6
C105 C106 C101 122.0(3)
C105 C106 Mo 73.30(19)
C101 C106 Mo 73.71(18)
C105 C106 H10E 118.8
C101 C106 H10E 118.8
Mo C106 H10E 118.8
C202 C201 C206 117.3(3)
C202 C201 Si 120.6(2)
C206 C201 Si 122.0(3)
C203 C202 C201 121.5(3)
C203 C202 H20A 119.2
C201 C202 H20A 119.2
C204 C203 C202 120.1(3)
C204 C203 H20B 120.0
C202 C203 H20B 120.0
C205 C204 C203 119.7(3)
C205 C204 H20C 120.1
C203 C204 H20C 120.1
C204 C205 C206 120.4(3)
C204 C205 H20D 119.8
C206 C205 H20D 119.8
C205 C206 C201 121.0(3)
C205 C206 H20E 119.5
C201 C206 H20E 119.5
C306 C301 C302 117.5(3)
C306 C301 Si 122.1(3)
C302 C301 Si 120.3(3)
C303 C302 C301 121.4(3)
C303 C302 H30A 119.3
C301 C302 H30A 119.3
C304 C303 C302 119.7(3)
C304 C303 H30B 120.1
C302 C303 H30B 120.1
C305 C304 C303 120.1(3)
C305 C304 H30C 119.9
C303 C304 H30C 119.9
C304 C305 C306 120.1(3)
C304 C305 H30D 119.9
C306 C305 H30D 119.9
C301 C306 C305 121.1(3)
C301 C306 H30E 119.4
C305 C306 H30E 119.4

loop_
_geom_bond_atom_site_label_1
_geom_bond_atom_site_label_2
_geom_bond_distance
Mo C102 2.236(3)
Mo C106 2.250(3)
Mo C104 2.251(3)
Mo C103 2.282(3)
Mo C105 2.287(3)
Mo C101 2.303(3)
Mo P2 2.4129(9)
Mo P1 2.4144(9)
Mo P3 2.4179(10)
P1 C13 1.830(4)
P1 C12 1.842(4)
P1 C11 1.844(4)
P2 C23 1.825(3)
P2 C22 1.832(3)
P2 C21 1.836(3)
P3 C33 1.827(4)
P3 C31 1.833(4)
P3 C32 1.833(4)
Si C101 1.858(3)
Si C201 1.871(3)
Si C301 1.873(3)
Si H1 1.44(3)
C11 H11A 0.9800
C11 H11B 0.9800
C11 H11C 0.9800
C12 H12A 0.9800
C12 H12B 0.9800
C12 H12C 0.9800
C13 H13A 0.9800
C13 H13B 0.9800
C13 H13C 0.9800
C21 H21A 0.9800
C21 H21B 0.9800
C21 H21C 0.9800
C22 H22A 0.9800
C22 H22B 0.9800
C22 H22C 0.9800
C23 H23A 0.9800
C23 H23B 0.9800
C23 H23C 0.9800
C31 H31A 0.9800
C31 H31B 0.9800
C31 H31C 0.9800
C32 H32A 0.9800
C32 H32B 0.9800
C32 H32C 0.9800
C33 H33A 0.9800
C33 H33B 0.9800
C33 H33C 0.9800
C101 C102 1.430(5)
C101 C106 1.430(5)
C102 C103 1.414(5)
C102 H10A 1.0000
C103 C104 1.413(5)
C103 H10B 1.0000
C104 C105 1.403(5)
C104 H10C 1.0000
C105 C106 1.411(5)
C105 H10D 1.0000
C106 H10E 1.0000
C201 C202 1.386(5)
C201 C206 1.392(5)
C202 C203 1.380(5)
C202 H20A 0.9500
C203 C204 1.375(5)
C203 H20B 0.9500
C204 C205 1.363(5)
C204 H20C 0.9500
C205 C206 1.388(5)
C205 H20D 0.9500
C206 H20E 0.9500
C301 C306 1.387(5)
C301 C302 1.394(5)
C302 C303 1.382(5)
C302 H30A 0.9500
C303 C304 1.379(5)
C303 H30B 0.9500
C304 C305 1.367(5)
C304 H30C 0.9500
C305 C306 1.390(5)
C305 H30D 0.9500
C306 H30E 0.9500
